data_4128412
loop_
_publ_author_name
'Combes, S\'ebastien'
'Tran, Khoa Truong'
'Ayhan, Mehmet Menaf'
'Karoui, Hakim'
'Rockenbauer, Antal'
'Tonetto, Alain'
'Monnier, Val\'erie'
'Charles, Laurence'
'Rosas, Roselyne'
'Viel, St\'ephane'
'Siri, Didier'
'Tordo, Paul'
'Clair, Sylvain'
'Wang, Ruibing'
'Bardelang, David'
'Ouari, Olivier'

_publ_section_title
;
 Triangular Regulation of Cucurbit[8]uril 1:1 Complexes.
;
_journal_issue 14
_journal_name_full 'Journal of the American Chemical Society'
_journal_page_first 5897
_journal_page_last 5907
_journal_paper_doi 10.1021/jacs.9b00150
_journal_volume 141
_journal_year 2019
_chemical_formula_moiety 'Br, C23 H34 N3 O3, 0.75(H2 O)'
_chemical_formula_sum 'C23 H35.5 Br N3 O3.75'
_chemical_formula_weight 493.95
_space_group_crystal_system orthorhombic
_space_group_IT_number 19
_space_group_name_Hall 'P 2ac 2ab'
_space_group_name_H-M_alt 'P 21 21 21'
_atom_sites_solution_hydrogens mixed
_audit_creation_date 2018-10-05
_audit_creation_method
;
Olex2 1.2
(compiled 2018.05.29 svn.r3510 for OlexSys, GUI svn.r5506)
;
_cell_angle_alpha 90
_cell_angle_beta 90
_cell_angle_gamma 90
_cell_formula_units_Z 4
_cell_length_a 6.60600(10)
_cell_length_b 12.0607(2)
_cell_length_c 31.8122(8)
_cell_measurement_reflns_used 18078
_cell_measurement_temperature 293(2)
_cell_measurement_theta_max 28.27
_cell_measurement_theta_min 1.81
_cell_measurement_wavelength 0.71073
_cell_volume 2534.57(9)
_computing_molecular_graphics 'Olex2 (Dolomanov et al., 2009)'
_computing_publication_material 'Olex2 (Dolomanov et al., 2009)'
_computing_structure_refinement 'ShelXL (Sheldrick, 2015)'
_computing_structure_solution 'SHELXS-97 (Sheldrick, 1990)'
_diffrn_ambient_temperature 293(2)
_diffrn_measured_fraction_theta_full 0.995
_diffrn_measured_fraction_theta_max 0.945
_diffrn_measurement_device_type KappaCCD
_diffrn_measurement_method 'Omega + Phi scan'
_diffrn_radiation_type MoK\a
_diffrn_radiation_wavelength 0.71073
_diffrn_reflns_av_R_equivalents 0.072
_diffrn_reflns_av_unetI/netI 0.0405
_diffrn_reflns_Laue_measured_fraction_full 0.995
_diffrn_reflns_Laue_measured_fraction_max 0.945
_diffrn_reflns_limit_h_max 8
_diffrn_reflns_limit_h_min 0
_diffrn_reflns_limit_k_max 15
_diffrn_reflns_limit_k_min 0
_diffrn_reflns_limit_l_max 42
_diffrn_reflns_limit_l_min 0
_diffrn_reflns_number 3390
_diffrn_reflns_point_group_measured_fraction_full 0.577
_diffrn_reflns_point_group_measured_fraction_max 0.541
_diffrn_reflns_theta_full 25.242
_diffrn_reflns_theta_max 28.265
_diffrn_reflns_theta_min 1.806
_exptl_absorpt_coefficient_mu 1.652
_exptl_absorpt_correction_type none
_exptl_crystal_colour colourless
_exptl_crystal_colour_primary colourless
_exptl_crystal_density_diffrn 1.294
_exptl_crystal_density_method 'not measured'
_exptl_crystal_description prism
_exptl_crystal_F_000 1038
_exptl_crystal_size_max 0.25
_exptl_crystal_size_mid 0.2
_exptl_crystal_size_min 0.15
_refine_diff_density_max 0.354
_refine_diff_density_min -0.432
_refine_diff_density_rms 0.085
_refine_ls_abs_structure_details
;
No quotients, so Flack parameter determined by classical intensity fit
;
_refine_ls_abs_structure_Flack 0.37(2)
_refine_ls_extinction_method none
_refine_ls_goodness_of_fit_ref 1.154
_refine_ls_hydrogen_treatment constr
_refine_ls_matrix_type full
_refine_ls_number_parameters 286
_refine_ls_number_reflns 3390
_refine_ls_number_restraints 0
_refine_ls_restrained_S_all 1.154
_refine_ls_R_factor_all 0.0842
_refine_ls_R_factor_gt 0.0525
_refine_ls_shift/su_max 0.000
_refine_ls_shift/su_mean 0.000
_refine_ls_structure_factor_coef Fsqd
_refine_ls_weighting_details 'w=1/[\s^2^(Fo^2^)+(0.0607P)^2^+2.7761P] where P=(Fo^2^+2Fc^2^)/3'
_refine_ls_weighting_scheme calc
_refine_ls_wR_factor_gt 0.1176
_refine_ls_wR_factor_ref 0.1481
_reflns_Friedel_coverage 0.000
_reflns_Friedel_fraction_full 0.000
_reflns_Friedel_fraction_max 0.000
_reflns_number_gt 2579
_reflns_number_total 3390
_reflns_threshold_expression 'I > 2\s(I)'
_cod_data_source_file ja9b00150_si_002.cif
_cod_data_source_block scsept10
_cod_original_formula_sum 'C23 H35.50 Br N3 O3.75'
_cod_database_code 4128412
_shelx_shelxl_version_number 2016/4
_shelx_space_group_comment
;
The symmetry employed for this shelxl refinement is uniquely defined
by the following loop, which should always be used as a source of
symmetry information in preference to the above space-group names.
They are only intended as comments.
;
_olex2_refinement_description
;
1. Fixed Uiso
 At 1.2 times of:
  All C(H) groups, All C(H,H) groups
 At 1.5 times of:
  All C(H,H,H) groups, All O(H,H) groups
2. Others
 Fixed Sof: O4(0.75) H4C(0.75) H4D(0.75)
3.a Riding coordinates:
 O4(H4C,H4D)
3.b Secondary CH2 refined with riding coordinates:
 C1(H1A,H1B), C2(H2A,H2B), C4(H4A,H4B), C5(H5A,H5B), C6(H6A,H6B), C10(H10A,
 H10B), C17(H17A,H17B)
3.c Aromatic/amide H refined with riding coordinates:
 C12(H12), C15(H15)
3.d Idealised Me refined as rotating group:
 C8(H8A,H8B,H8C), C9(H9A,H9B,H9C), C19(H19A,H19B,H19C), C20(H20A,H20B,H20C),
 C22(H22A,H22B,H22C), C23(H23A,H23B,H23C)
;
_olex2_submission_special_instructions 'No special instructions were received'

loop_
_space_group_symop_operation_xyz
'x, y, z'
'-x+1/2, -y, z+1/2'
'x+1/2, -y+1/2, -z'
'-x, y+1/2, -z+1/2'

loop_
_atom_site_label
_atom_site_type_symbol
_atom_site_fract_x
_atom_site_fract_y
_atom_site_fract_z
_atom_site_U_iso_or_equiv
_atom_site_adp_type
_atom_site_occupancy
_atom_site_site_symmetry_order
_atom_site_calc_flag
_atom_site_refinement_flags_posn
_atom_site_refinement_flags_occupancy
Br1 Br 0.03474(10) 0.15307(5) 0.27917(2) 0.0521(2) Uani 1 1 d . .
O1 O 0.4796(8) 0.4820(3) 0.15306(13) 0.0538(11) Uani 1 1 d . .
O2 O 0.2060(11) 0.2395(4) 0.13966(18) 0.0832(19) Uani 1 1 d . .
O3 O 0.2325(16) 0.4166(6) 0.49420(19) 0.123(3) Uani 1 1 d . .
N1 N 0.5950(8) 0.3816(4) 0.25627(14) 0.0362(11) Uani 1 1 d . .
N2 N 0.2796(10) 0.3355(4) 0.13811(17) 0.0547(14) Uani 1 1 d . .
N3 N 0.2947(14) 0.4079(5) 0.45708(19) 0.077(2) Uani 1 1 d . .
C1 C 0.4158(10) 0.4543(5) 0.24518(19) 0.0458(15) Uani 1 1 d . .
H1A H 0.464439 0.525828 0.235551 0.055 Uiso 1 1 calc R .
H1B H 0.334522 0.466497 0.270154 0.055 Uiso 1 1 calc R .
C2 C 0.2848(9) 0.4028(5) 0.21127(19) 0.0440(15) Uani 1 1 d . .
H2A H 0.173312 0.452249 0.204753 0.053 Uiso 1 1 calc R .
H2B H 0.228492 0.333570 0.221486 0.053 Uiso 1 1 calc R .
C3 C 0.4086(11) 0.3808(5) 0.17128(19) 0.0426(15) Uani 1 1 d . .
C4 C 0.5881(10) 0.3090(5) 0.18234(18) 0.0431(14) Uani 1 1 d . .
H4A H 0.540374 0.236787 0.191410 0.052 Uiso 1 1 calc R .
H4B H 0.670968 0.298356 0.157485 0.052 Uiso 1 1 calc R .
C5 C 0.7155(9) 0.3596(5) 0.21667(18) 0.0438(13) Uani 1 1 d . .
H5A H 0.772763 0.428747 0.206653 0.053 Uiso 1 1 calc R .
H5B H 0.826570 0.309893 0.223217 0.053 Uiso 1 1 calc R .
C6 C 0.3247(13) 0.5200(6) 0.1252(2) 0.061(2) Uani 1 1 d . .
H6A H 0.379726 0.571601 0.104819 0.073 Uiso 1 1 calc R .
H6B H 0.217752 0.556794 0.140802 0.073 Uiso 1 1 calc R .
C7 C 0.2439(13) 0.4158(6) 0.1034(2) 0.0570(18) Uani 1 1 d . .
C8 C 0.0213(15) 0.4213(8) 0.0934(3) 0.089(3) Uani 1 1 d . .
H8A H -0.025846 0.348993 0.085384 0.133 Uiso 1 1 calc GR .
H8B H -0.000368 0.472238 0.070646 0.133 Uiso 1 1 calc GR .
H8C H -0.051635 0.446044 0.117725 0.133 Uiso 1 1 calc GR .
C9 C 0.3690(18) 0.3805(8) 0.0653(2) 0.091(3) Uani 1 1 d . .
H9A H 0.509285 0.376343 0.073068 0.136 Uiso 1 1 calc GR .
H9B H 0.352430 0.433789 0.043183 0.136 Uiso 1 1 calc GR .
H9C H 0.324043 0.309095 0.055785 0.136 Uiso 1 1 calc GR .
C10 C 0.5302(9) 0.2776(4) 0.27929(17) 0.0366(11) Uani 1 1 d . .
H10A H 0.404505 0.248346 0.268076 0.044 Uiso 1 1 calc R .
H10B H 0.633738 0.220718 0.277981 0.044 Uiso 1 1 calc R .
C11 C 0.5031(8) 0.3202(4) 0.32331(16) 0.0348(13) Uani 1 1 d . .
C12 C 0.3844(10) 0.2782(5) 0.35467(18) 0.0423(14) Uani 1 1 d . .
H12 H 0.314956 0.211649 0.351364 0.051 Uiso 1 1 calc R .
C13 C 0.3715(10) 0.3390(5) 0.39176(17) 0.0447(14) Uani 1 1 d . .
C14 C 0.4725(13) 0.4392(5) 0.39599(18) 0.0521(16) Uani 1 1 d . .
C15 C 0.5956(12) 0.4799(5) 0.36465(19) 0.0511(17) Uani 1 1 d . .
H15 H 0.666558 0.545918 0.367909 0.061 Uiso 1 1 calc R .
C16 C 0.6092(11) 0.4184(5) 0.32822(18) 0.0429(15) Uani 1 1 d . .
C17 C 0.7244(11) 0.4429(5) 0.28901(18) 0.0469(16) Uani 1 1 d . .
H17A H 0.860889 0.413489 0.290239 0.056 Uiso 1 1 calc R .
H17B H 0.729840 0.521909 0.283382 0.056 Uiso 1 1 calc R .
C18 C 0.2457(13) 0.3117(6) 0.4301(2) 0.0575(19) Uani 1 1 d . .
C19 C 0.3114(17) 0.2047(6) 0.4515(2) 0.076(3) Uani 1 1 d . .
H19A H 0.452863 0.208877 0.458292 0.114 Uiso 1 1 calc GR .
H19B H 0.288185 0.143224 0.433004 0.114 Uiso 1 1 calc GR .
H19C H 0.234637 0.194607 0.476883 0.114 Uiso 1 1 calc GR .
C20 C 0.0213(14) 0.3102(9) 0.4197(3) 0.093(3) Uani 1 1 d . .
H20A H -0.054532 0.292209 0.444514 0.139 Uiso 1 1 calc GR .
H20B H -0.004186 0.255468 0.398415 0.139 Uiso 1 1 calc GR .
H20C H -0.019144 0.381806 0.409577 0.139 Uiso 1 1 calc GR .
C21 C 0.4217(15) 0.4950(6) 0.4372(2) 0.065(2) Uani 1 1 d . .
C22 C 0.6050(17) 0.5226(7) 0.4642(3) 0.090(3) Uani 1 1 d . .
H22A H 0.680273 0.456120 0.469746 0.134 Uiso 1 1 calc GR .
H22B H 0.560678 0.554466 0.490276 0.134 Uiso 1 1 calc GR .
H22C H 0.689567 0.574648 0.449612 0.134 Uiso 1 1 calc GR .
C23 C 0.2954(19) 0.6002(7) 0.4310(3) 0.091(3) Uani 1 1 d . .
H23A H 0.374515 0.654668 0.416340 0.136 Uiso 1 1 calc GR .
H23B H 0.255790 0.628955 0.457880 0.136 Uiso 1 1 calc GR .
H23C H 0.176851 0.582852 0.414819 0.136 Uiso 1 1 calc GR .
O4 O 0.1005(19) 0.5950(10) 0.3199(3) 0.131(4) Uani 0.75 1 d . P
H4C H 0.014429 0.631530 0.334085 0.196 Uiso 0.75 1 d R P
H4D H 0.073329 0.600960 0.293845 0.196 Uiso 0.75 1 d R P

loop_
_atom_site_aniso_label
_atom_site_aniso_U_11
_atom_site_aniso_U_22
_atom_site_aniso_U_33
_atom_site_aniso_U_23
_atom_site_aniso_U_13
_atom_site_aniso_U_12
Br1 0.0400(3) 0.0443(3) 0.0721(4) 0.0026(3) 0.0034(3) 0.0006(3)
O1 0.063(3) 0.046(2) 0.052(2) 0.0182(18) -0.006(2) -0.012(2)
O2 0.115(5) 0.049(3) 0.086(4) 0.011(3) -0.042(4) -0.018(3)
O3 0.206(9) 0.097(5) 0.066(4) -0.025(3) 0.068(5) -0.028(6)
N1 0.034(3) 0.037(2) 0.038(2) 0.0025(19) 0.006(2) -0.001(2)
N2 0.070(4) 0.044(3) 0.050(3) 0.013(2) -0.018(3) -0.006(3)
N3 0.118(6) 0.064(4) 0.048(3) -0.004(3) 0.032(4) 0.001(4)
C1 0.047(4) 0.043(3) 0.048(3) -0.003(3) 0.006(3) 0.010(3)
C2 0.035(3) 0.041(3) 0.055(4) 0.011(3) 0.003(3) 0.008(3)
C3 0.050(4) 0.038(3) 0.040(3) 0.006(2) -0.002(3) -0.004(3)
C4 0.046(4) 0.043(3) 0.040(3) 0.005(2) 0.005(3) 0.006(3)
C5 0.037(3) 0.053(3) 0.042(3) 0.002(3) 0.008(3) -0.003(3)
C6 0.079(5) 0.051(4) 0.052(4) 0.022(3) -0.004(4) 0.001(4)
C7 0.067(5) 0.050(4) 0.054(4) 0.012(3) -0.013(4) 0.002(4)
C8 0.083(7) 0.085(6) 0.098(6) 0.018(5) -0.031(6) 0.010(5)
C9 0.126(9) 0.092(6) 0.055(5) 0.009(4) 0.002(5) 0.029(6)
C10 0.041(3) 0.027(2) 0.042(3) 0.005(2) 0.006(3) -0.004(2)
C11 0.035(3) 0.036(3) 0.034(3) 0.003(2) 0.003(2) 0.001(2)
C12 0.049(3) 0.040(3) 0.038(3) 0.006(2) 0.005(3) -0.005(3)
C13 0.056(4) 0.041(3) 0.037(3) 0.004(3) 0.009(3) 0.004(3)
C14 0.076(5) 0.039(3) 0.041(3) -0.001(2) 0.005(4) 0.005(4)
C15 0.069(5) 0.041(3) 0.043(3) 0.001(3) 0.001(3) -0.011(3)
C16 0.051(4) 0.041(3) 0.037(3) 0.005(2) -0.004(3) -0.011(3)
C17 0.051(4) 0.044(3) 0.046(4) -0.001(3) -0.003(3) -0.018(3)
C18 0.072(5) 0.058(4) 0.043(4) 0.004(3) 0.017(4) 0.006(4)
C19 0.115(8) 0.063(5) 0.051(4) 0.015(4) 0.016(5) -0.002(5)
C20 0.071(6) 0.131(8) 0.076(5) 0.000(5) 0.027(5) 0.002(6)
C21 0.104(7) 0.047(4) 0.043(4) -0.002(3) 0.004(4) 0.010(4)
C22 0.133(9) 0.081(5) 0.055(5) -0.014(4) -0.009(5) 0.005(6)
C23 0.132(9) 0.057(5) 0.084(6) -0.006(4) 0.023(7) 0.024(6)
O4 0.121(9) 0.148(9) 0.124(8) 0.008(7) -0.018(7) 0.002(8)

loop_
_atom_type_symbol
_atom_type_description
_atom_type_scat_dispersion_real
_atom_type_scat_dispersion_imag
_atom_type_scat_source
C C 0.0033 0.0016 'International Tables Vol C Tables 4.2.6.8 and 6.1.1.4'
H H 0.0000 0.0000 'International Tables Vol C Tables 4.2.6.8 and 6.1.1.4'
Br Br -0.2901 2.4595 'International Tables Vol C Tables 4.2.6.8 and 6.1.1.4'
N N 0.0061 0.0033 'International Tables Vol C Tables 4.2.6.8 and 6.1.1.4'
O O 0.0106 0.0060 'International Tables Vol C Tables 4.2.6.8 and 6.1.1.4'

loop_
_geom_angle_atom_site_label_1
_geom_angle_atom_site_label_2
_geom_angle_atom_site_label_3
_geom_angle
C6 O1 C3 106.9(5)
C1 N1 C17 108.3(5)
C5 N1 C1 108.6(4)
C5 N1 C10 113.9(4)
C5 N1 C17 110.9(4)
C10 N1 C1 111.8(4)
C10 N1 C17 103.2(4)
O2 N2 C3 122.8(5)
O2 N2 C7 124.6(6)
C3 N2 C7 112.6(5)
O3 N3 C18 122.7(7)
O3 N3 C21 121.8(7)
C18 N3 C21 115.5(5)
N1 C1 H1A 109.2
N1 C1 H1B 109.2
N1 C1 C2 112.0(5)
H1A C1 H1B 107.9
C2 C1 H1A 109.2
C2 C1 H1B 109.2
C1 C2 H2A 109.5
C1 C2 H2B 109.5
C1 C2 C3 110.9(5)
H2A C2 H2B 108.1
C3 C2 H2A 109.5
C3 C2 H2B 109.5
O1 C3 N2 102.6(5)
O1 C3 C2 111.3(5)
O1 C3 C4 109.1(6)
N2 C3 C2 110.6(6)
N2 C3 C4 114.3(5)
C4 C3 C2 108.9(5)
C3 C4 H4A 109.2
C3 C4 H4B 109.2
H4A C4 H4B 107.9
C5 C4 C3 112.0(5)
C5 C4 H4A 109.2
C5 C4 H4B 109.2
N1 C5 H5A 109.1
N1 C5 H5B 109.1
C4 C5 N1 112.4(5)
C4 C5 H5A 109.1
C4 C5 H5B 109.1
H5A C5 H5B 107.9
O1 C6 H6A 110.6
O1 C6 H6B 110.6
O1 C6 C7 105.5(5)
H6A C6 H6B 108.8
C7 C6 H6A 110.6
C7 C6 H6B 110.6
N2 C7 C6 98.2(5)
N2 C7 C8 109.9(7)
N2 C7 C9 108.8(6)
C8 C7 C6 113.6(7)
C8 C7 C9 111.9(8)
C9 C7 C6 113.6(7)
C7 C8 H8A 109.5
C7 C8 H8B 109.5
C7 C8 H8C 109.5
H8A C8 H8B 109.5
H8A C8 H8C 109.5
H8B C8 H8C 109.5
C7 C9 H9A 109.5
C7 C9 H9B 109.5
C7 C9 H9C 109.5
H9A C9 H9B 109.5
H9A C9 H9C 109.5
H9B C9 H9C 109.5
N1 C10 H10A 111.4
N1 C10 H10B 111.4
H10A C10 H10B 109.3
C11 C10 N1 101.6(4)
C11 C10 H10A 111.4
C11 C10 H10B 111.4
C12 C11 C10 128.5(5)
C12 C11 C16 121.7(5)
C16 C11 C10 109.7(5)
C11 C12 H12 121.4
C11 C12 C13 117.3(5)
C13 C12 H12 121.4
C12 C13 C18 127.0(6)
C14 C13 C12 120.8(5)
C14 C13 C18 112.1(5)
C13 C14 C21 111.4(6)
C15 C14 C13 121.6(5)
C15 C14 C21 126.9(6)
C14 C15 H15 121.5
C14 C15 C16 117.1(6)
C16 C15 H15 121.5
C11 C16 C17 109.5(5)
C15 C16 C11 121.5(6)
C15 C16 C17 129.0(6)
N1 C17 H17A 111.6
N1 C17 H17B 111.6
C16 C17 N1 100.8(5)
C16 C17 H17A 111.6
C16 C17 H17B 111.6
H17A C17 H17B 109.4
N3 C18 C13 100.2(6)
N3 C18 C19 110.0(6)
N3 C18 C20 110.5(7)
C13 C18 C19 112.9(6)
C13 C18 C20 111.3(6)
C20 C18 C19 111.4(8)
C18 C19 H19A 109.5
C18 C19 H19B 109.5
C18 C19 H19C 109.5
H19A C19 H19B 109.5
H19A C19 H19C 109.5
H19B C19 H19C 109.5
C18 C20 H20A 109.5
C18 C20 H20B 109.5
C18 C20 H20C 109.5
H20A C20 H20B 109.5
H20A C20 H20C 109.5
H20B C20 H20C 109.5
N3 C21 C14 100.4(6)
N3 C21 C22 111.3(6)
N3 C21 C23 109.4(8)
C14 C21 C22 114.2(8)
C14 C21 C23 112.2(6)
C22 C21 C23 109.0(7)
C21 C22 H22A 109.5
C21 C22 H22B 109.5
C21 C22 H22C 109.5
H22A C22 H22B 109.5
H22A C22 H22C 109.5
H22B C22 H22C 109.5
C21 C23 H23A 109.5
C21 C23 H23B 109.5
C21 C23 H23C 109.5
H23A C23 H23B 109.5
H23A C23 H23C 109.5
H23B C23 H23C 109.5
H4C O4 H4D 109.5

loop_
_geom_bond_atom_site_label_1
_geom_bond_atom_site_label_2
_geom_bond_distance
O1 C3 1.430(7)
O1 C6 1.428(9)
O2 N2 1.257(7)
O3 N3 1.255(8)
N1 C1 1.515(7)
N1 C5 1.514(7)
N1 C10 1.514(6)
N1 C17 1.537(7)
N2 C3 1.463(8)
N2 C7 1.488(8)
N3 C18 1.480(10)
N3 C21 1.486(10)
C1 H1A 0.9700
C1 H1B 0.9700
C1 C2 1.516(9)
C2 H2A 0.9700
C2 H2B 0.9700
C2 C3 1.535(9)
C3 C4 1.510(9)
C4 H4A 0.9700
C4 H4B 0.9700
C4 C5 1.508(8)
C5 H5A 0.9700
C5 H5B 0.9700
C6 H6A 0.9700
C6 H6B 0.9700
C6 C7 1.533(10)
C7 C8 1.506(13)
C7 C9 1.527(12)
C8 H8A 0.9600
C8 H8B 0.9600
C8 H8C 0.9600
C9 H9A 0.9600
C9 H9B 0.9600
C9 H9C 0.9600
C10 H10A 0.9700
C10 H10B 0.9700
C10 C11 1.502(7)
C11 C12 1.367(8)
C11 C16 1.385(8)
C12 H12 0.9300
C12 C13 1.392(8)
C13 C14 1.387(9)
C13 C18 1.511(9)
C14 C15 1.377(9)
C14 C21 1.511(9)
C15 H15 0.9300
C15 C16 1.378(8)
C16 C17 1.491(9)
C17 H17A 0.9700
C17 H17B 0.9700
C18 C19 1.524(10)
C18 C20 1.518(13)
C19 H19A 0.9600
C19 H19B 0.9600
C19 H19C 0.9600
C20 H20A 0.9600
C20 H20B 0.9600
C20 H20C 0.9600
C21 C22 1.521(13)
C21 C23 1.531(11)
C22 H22A 0.9600
C22 H22B 0.9600
C22 H22C 0.9600
C23 H23A 0.9600
C23 H23B 0.9600
C23 H23C 0.9600
O4 H4C 0.8498
O4 H4D 0.8501
